data_2101214
loop_
_publ_author_name
'Marthi, K.'
'Larsen, S.'
'\'Acs, M.'
'B\'alint, J.'
'Fogassy, E.'

_publ_section_title
;
 Structures with identical packing; racemic and partially optically
 pure 3-(2'-chloro-2'-phenylethyl)-2-thiazolidiniminium
 <i>p</i>-toluenesulfonate and a comparison of the packing in
 corresponding racemic and optically active compounds
;
_journal_issue 6
_journal_name_full 'Acta Crystallographica Section B'
_journal_page_first 762
_journal_page_last 771
_journal_paper_doi 10.1107/S0108768194004647
_journal_volume 50
_journal_year 1994
_chemical_formula_moiety 'C11 H14 Cl1 N2 S1,C7 H7 O3 S1'
_chemical_formula_sum 'C18 H21 Cl N2 O3 S2'
_chemical_formula_weight 412.94
_space_group_crystal_system monoclinic
_space_group_IT_number 4
_space_group_name_Hall 'P 2yb'
_space_group_name_H-M_alt 'P 1 21 1'
_cell_angle_alpha 90
_cell_angle_beta 96.13(3)
_cell_angle_gamma 90
_cell_formula_units_Z 4
_cell_length_a 8.533(3)
_cell_length_b 8.2238(9)
_cell_length_c 27.477(12)
_cell_volume 1917.1(11)
_diffrn_radiation_type Cu
_diffrn_radiation_wavelength 1.54184
_exptl_absorpt_coefficient_mu 3.979
_exptl_crystal_density_diffrn 1.43
_exptl_crystal_F_000 864
_cod_data_source_file ab0324.cif
_cod_data_source_block OA72
_cod_original_sg_symbol_H-M 'P 21'
_cod_original_formula_sum 'C18 H21 Cl1 N2 O3 S2'
_cod_database_code 2101214

loop_
_space_group_symop_id
_space_group_symop_operation_xyz
1 x,y,z
2 -x,y+1/2,-z

loop_
_atom_site_label
_atom_site_fract_x
_atom_site_fract_y
_atom_site_fract_z
_atom_site_U_iso_or_equiv
S(A) .02901(13) .4959(2) .31525(4) .0277(3)
O1(A) .0367(5) .3253(6) .3001(2) .0408(10)
O2(A) .1676(5) .5501(7) .3452(2) .0422(10)
O3(A) -.0146(5) .6019(7) .2737(2) .0432(11)
C1(A) -.1310(6) .5046(7) .3509(2) .0266(9)
C2(A) -.2768(6) .4423(8) .3318(2) .0325(12)
C3(A) -.4039(6) .4487(9) .3597(2) .0350(12)
C4(A) -.3859(6) .5153(9) .4071(2) .0343(12)
C5(A) -.2410(7) .5782(9) .4249(2) .0366(12)
C6(A) -.1117(7) .5711(8) .3974(2) .0349(12)
C7(A) -.5231(8) .5165(13) .4373(2) .052(2)
S(C) .46075(13) .5044(2) .18387(4) .0278(3)
O1(C) .4528(5) .6727(6) .1998(2) .0377(10)
O2(C) .3212(4) .4493(7) .1537(2) .0399(10)
O3(C) .5058(5) .3944(7) .2247(2) .0422(11)
C1(C) .6206(6) .4970(7) .1478(2) .0280(10)
C2(C) .7671(6) .5498(7) .1668(2) .0270(10)
C3(C) .8933(6) .5407(8) .1387(2) .0291(10)
C4(C) .8727(6) .4780(8) .0907(2) .0316(11)
C5(C) .7231(7) .4256(8) .0725(2) .0351(12)
C6(C) .5970(6) .4349(8) .1004(2) .0327(12)
C7(C) 1.0082(7) .4667(10) .0603(2) .0388(12)
S(B) .5859(2) .0333(2) .27280(7) .0472(4)
Cl1(B) .3435(6) .1587(8) .4171(2) .042(2)
Cl2(B) .4049(3) .0285(4) .42514(8) .0618(9)
N2(B) .3554(5) -.0449(7) .3209(2) .0327(10)
N15(B) .3264(6) .2044(6) .2796(2) .0319(10)
C1(B) .4022(6) .0699(8) .2926(2) .0333(11)
C3(B) .4580(9) -.1885(11) .3279(4) .074(3)
C4(B) .6048(7) -.1553(10) .3060(2) .0432(14)
C5(B) .2082(6) -.0401(8) .3441(2) .0291(10)
C6(B) .2210(8) .0589(14) .3904(3) .061(2)
C7(B) .0783(8) .0245(13) .4188(2) .052(2)
C8(B) -.0585(9) .1048(11) .4004(3) .051(2)
C9(B) -.1928(10) .0940(11) .4243(4) .060(2)
C10(B) -.1897(11) .0011(13) .4668(3) .064(2)
C11(B) -.0563(11) -.0813(12) .4846(2) .062(2)
C12(B) .0810(11) -.0714(12) .4603(3) .057(2)
S(D) -.1019(2) .9635(2) .21703(6) .0372(3)
Cl(D) .1615(2) .8455(3) .08166(6) .0471(4)
N2(D) .1424(5) 1.0393(7) .1749(2) .0292(9)
N15(D) .1611(6) .7925(6) .2180(2) .0314(10)
C1(D) .0879(6) .9234(7) .2023(2) .0277(10)
C3(D) .0298(7) 1.1656(8) .1574(2) .0355(11)
C4(D) -.0974(7) 1.1683(8) .1925(2) .0374(12)
C5(D) .2956(6) 1.0350(8) .1559(2) .0313(11)
C6(D) .2821(6) 1.0260(6) .1002(2) .0290(9)
C7(D) .4382(6) 1.0099(8) .0794(2) .0331(10)
C8(D) .5616(7) .9185(8) .1019(2) .0374(12)
C9(D) .7030(7) .9088(9) .0809(3) .0418(14)
C10(D) .7159(8) .9879(10) .0362(2) .044(2)
C11(D) .5958(8) 1.0753(9) .0142(2) .045(2)
C12(D) .4547(7) 1.0889(9) .0353(2) .0378(12)
H2(A) -.2894(6) .3957(8) .3000(2) .039
H3(A) -.5036(6) .4076(9) .3466(2) .042
H5(A) -.2286(7) .6272(9) .4564(2) .044
H6(A) -.0118(7) .6115(8) .4107(2) .042
H71(A) -.5139(8) .4246(13) .4601(2) .078
H72(A) -.6217(8) .5072(13) .4157(2) .078
H73(A) -.5231(8) .6185(13) .4557(2) .078
H2(C) .7824(6) .5924(7) .1991(2) .032
H3(C) .9945(6) .5772(8) .1521(2) .035
H5(C) .7067(7) .3825(8) .0403(2) .042
H6(C) .4954(6) .3992(8) .0873(2) .039
H71(C) 1.1077(7) .4706(10) .0816(2) .058
H72(C) 1.0036(7) .5579(10) .0372(2) .058
H73(C) 1.0016(7) .3640(10) .0420(2) .058
H1N(B) .2344(6) .2244(6) .2900(2) .038
H2N(B) .3675(6) .2745(6) .2603(2) .038
H31(B) .4044(9) -.2844(11) .3120(4) .089
H32(B) .4820(9) -.2119(11) .3632(4) .089
H41(B) .6263(7) -.2449(10) .2836(2) .052
H42(B) .6941(7) -.1484(10) .3321(2) .052
H51(B) .1774(6) -.1526(8) .3517(2) .035
H52(B) .1238(6) .0062(8) .3206(2) .035
H8(B) -.0598(9) .1673(11) .3713(3) .062
H9(B) -.2863(10) .1493(11) .4119(4) .072
H10(B) -.2811(11) -.0051(13) .4837(3) .077
H11(B) -.0562(11) -.1454(12) .5133(2) .074
H12(B) .1735(11) -.1294(12) .4722(3) .068
H1N(D) .2573(6) .7734(6) .2106(2) .038
H2N(D) .1147(6) .7226(6) .2360(2) .038
H31(D) -.0174(7) 1.1407(8) .1238(2) .043
H32(D) .0829(7) 1.2725(8) .1572(2) .043
H41(D) -.2009(7) 1.1975(8) .1749(2) .045
H42(D) -.0707(7) 1.2480(8) .2191(2) .045
H51(D) .3554(6) .9395(8) .1697(2) .038
H52(D) .3557(6) 1.1338(8) .1669(2) .038
H6(D) .2268(6) 1.1255(6) .0862(2) .035
H8(D) .5500(7) .8626(8) .1315(2) .045
H9(D) .7895(7) .8494(9) .0966(3) .050
H10(D) .8111(8) .9795(10) .0214(2) .052
H11(D) .6068(8) 1.1283(9) -.0160(2) .053
H12(D) .3702(7) 1.1516(9) .0198(2) .045

loop_
_geom_angle_atom_site_label_1
_geom_angle_atom_site_label_2
_geom_angle_atom_site_label_3
_geom_angle
O2(A) S(A) O3(A) 113.0(3)
O2(A) S(A) O1(A) 113.6(3)
O3(A) S(A) O1(A) 111.4(3)
O2(A) S(A) C1(A) 107.9(3)
O3(A) S(A) C1(A) 105.2(2)
O1(A) S(A) C1(A) 104.9(3)
C6(A) C1(A) C2(A) 120.3(5)
C6(A) C1(A) S(A) 120.4(4)
C2(A) C1(A) S(A) 119.3(4)
C3(A) C2(A) C1(A) 119.7(5)
C2(A) C3(A) C4(A) 120.6(5)
C5(A) C4(A) C3(A) 118.6(5)
C5(A) C4(A) C7(A) 121.4(6)
C3(A) C4(A) C7(A) 119.9(6)
C4(A) C5(A) C6(A) 121.3(5)
C1(A) C6(A) C5(A) 119.4(5)
O2(C) S(C) O1(C) 114.1(3)
O2(C) S(C) O3(C) 112.3(3)
O1(C) S(C) O3(C) 112.1(3)
O2(C) S(C) C1(C) 107.7(3)
O1(C) S(C) C1(C) 105.3(3)
O3(C) S(C) C1(C) 104.7(2)
C2(C) C1(C) C6(C) 120.4(5)
C2(C) C1(C) S(C) 120.0(4)
C6(C) C1(C) S(C) 119.6(4)
C1(C) C2(C) C3(C) 119.9(5)
C2(C) C3(C) C4(C) 120.8(5)
C5(C) C4(C) C3(C) 117.9(5)
C5(C) C4(C) C7(C) 120.8(5)
C3(C) C4(C) C7(C) 121.2(5)
C6(C) C5(C) C4(C) 121.4(5)
C5(C) C6(C) C1(C) 119.6(5)
C1(B) S(B) C4(B) 91.5(3)
C1(B) N2(B) C5(B) 124.5(5)
C1(B) N2(B) C3(B) 116.1(5)
C5(B) N2(B) C3(B) 119.4(5)
N15(B) C1(B) N2(B) 126.6(5)
N15(B) C1(B) S(B) 119.7(4)
N2(B) C1(B) S(B) 113.7(5)
N2(B) C3(B) C4(B) 108.6(6)
C3(B) C4(B) S(B) 109.5(5)
N2(B) C5(B) C6(B) 113.1(5)
Cl1(B) C6(B) C5(B) 135.3(5)
Cl1(B) C6(B) C7(B) 114.2(5)
C5(B) C6(B) C7(B) 109.8(6)
C5(B) C6(B) Cl2(B) 111.2(5)
C7(B) C6(B) Cl2(B) 113.8(6)
C12(B) C7(B) C8(B) 120.7(7)
C12(B) C7(B) C6(B) 125.3(8)
C8(B) C7(B) C6(B) 114.0(7)
C9(B) C8(B) C7(B) 120.2(8)
C8(B) C9(B) C10(B) 119.4(9)
C11(B) C10(B) C9(B) 120.7(7)
C10(B) C11(B) C12(B) 120.3(7)
C7(B) C12(B) C11(B) 118.7(8)
C1(D) S(D) C4(D) 91.8(3)
C1(D) N2(D) C5(D) 124.5(5)
C1(D) N2(D) C3(D) 116.0(4)
C5(D) N2(D) C3(D) 118.9(5)
N15(D) C1(D) N2(D) 126.8(5)
N15(D) C1(D) S(D) 120.5(4)
N2(D) C1(D) S(D) 112.7(4)
N2(D) C3(D) C4(D) 106.9(5)
C3(D) C4(D) S(D) 105.4(4)
N2(D) C5(D) C6(D) 112.7(4)
C7(D) C6(D) C5(D) 114.1(4)
C7(D) C6(D) Cl(D) 108.3(4)
C5(D) C6(D) Cl(D) 107.2(4)
C8(D) C7(D) C12(D) 119.8(5)
C8(D) C7(D) C6(D) 122.7(5)
C12(D) C7(D) C6(D) 117.5(5)
C7(D) C8(D) C9(D) 119.8(6)
C8(D) C9(D) C10(D) 119.2(6)
C11(D) C10(D) C9(D) 121.0(5)
C10(D) C11(D) C12(D) 120.3(6)
C7(D) C12(D) C11(D) 119.7(6)

loop_
_geom_bond_atom_site_label_1
_geom_bond_atom_site_label_2
_geom_bond_distance
S(A) O2(A) 1.438(5)
S(A) O3(A) 1.452(5)
S(A) O1(A) 1.467(5)
S(A) C1(A) 1.764(5)
C1(A) C6(A) 1.385(7)
C1(A) C2(A) 1.394(7)
C2(A) C3(A) 1.394(7)
C3(A) C4(A) 1.405(8)
C4(A) C5(A) 1.381(9)
C4(A) C7(A) 1.505(7)
C5(A) C6(A) 1.403(8)
S(C) O2(C) 1.449(4)
S(C) O1(C) 1.456(5)
S(C) O3(C) 1.459(4)
S(C) C1(C) 1.771(5)
C1(C) C2(C) 1.373(7)
C1(C) C6(C) 1.393(7)
C2(C) C3(C) 1.392(6)
C3(C) C4(C) 1.409(7)
C4(C) C5(C) 1.389(8)
C4(C) C7(C) 1.501(7)
C5(C) C6(C) 1.387(8)
S(B) C1(B) 1.740(6)
S(B) C4(B) 1.798(8)
Cl1(B) C6(B) 1.463(9)
Cl2(B) C6(B) 1.765(8)
N2(B) C1(B) 1.313(8)
N2(B) C5(B) 1.468(6)
N2(B) C3(B) 1.471(9)
N15(B) C1(B) 1.311(8)
C3(B) C4(B) 1.471(9)
C5(B) C6(B) 1.504(8)
C6(B) C7(B) 1.542(8)
C7(B) C12(B) 1.385(12)
C7(B) C8(B) 1.388(11)
C8(B) C9(B) 1.383(9)
C9(B) C10(B) 1.394(13)
C10(B) C11(B) 1.369(14)
C11(B) C12(B) 1.410(12)
S(D) C1(D) 1.742(5)
S(D) C4(D) 1.816(7)
Cl(D) C6(D) 1.846(6)
N2(D) C1(D) 1.329(8)
N2(D) C5(D) 1.459(5)
N2(D) C3(D) 1.461(8)
N15(D) C1(D) 1.295(7)
C3(D) C4(D) 1.526(7)
C5(D) C6(D) 1.526(7)
C6(D) C7(D) 1.509(6)
C7(D) C8(D) 1.383(8)
C7(D) C12(D) 1.395(8)
C8(D) C9(D) 1.395(7)
C9(D) C10(D) 1.403(10)
C10(D) C11(D) 1.342(11)
C11(D) C12(D) 1.396(8)
